data_2018928
loop_
_publ_author_name
'Ribeiro, Marcos Ant\^onio'
'Oliveira, Willian Xerxes Coelho'
'Stumpf, Humberto Os\'orio'
'Pinheiro, Carlos Bas\'ilio'

_publ_section_title
;
 The structure of the 1<i>H</i>-imidazol-3-ium lawsonate salt aided by
 <i>ab initio</i> gas-phase calculations
;
_journal_coeditor_code SF3193
_journal_issue 4
_journal_name_full 'Acta Crystallographica Section C'
_journal_page_first 403
_journal_page_last 406
_journal_paper_doi 10.1107/S0108270113005106
_journal_volume 69
_journal_year 2013
_chemical_formula_iupac 'C3 H5 N2 + , C10 H5 O3 -'
_chemical_formula_moiety 'C3 H5 N2 +, C10 H5 O3 -'
_chemical_formula_sum 'C13 H10 N2 O3'
_chemical_formula_weight 242.23
_chemical_name_systematic
;
1<i>H</i>-Imidazol-3-ium 1,4-dioxo-1,4-dihydronaphthalen-2-olate
;
_space_group_IT_number 19
_symmetry_cell_setting orthorhombic
_symmetry_space_group_name_Hall 'P 2ac 2ab'
_symmetry_space_group_name_H-M 'P 21 21 21'
_atom_sites_solution_hydrogens geom
_atom_sites_solution_primary direct
_atom_sites_solution_secondary difmap
_cell_angle_alpha 90
_cell_angle_beta 90
_cell_angle_gamma 90
_cell_formula_units_Z 4
_cell_length_a 4.77830(10)
_cell_length_b 10.7727(2)
_cell_length_c 22.9128(5)
_cell_measurement_reflns_used 5844
_cell_measurement_temperature 298(2)
_cell_measurement_theta_max 66.5238
_cell_measurement_theta_min 3.8552
_cell_volume 1179.44(4)
_computing_cell_refinement 'CrysAlis PRO (Agilent, 2012)'
_computing_data_collection 'CrysAlis PRO (Agilent, 2012)'
_computing_data_reduction 'CrysAlis PRO (Agilent, 2012)'
_computing_molecular_graphics 'XP (Sheldrick, 2008)'
_computing_publication_material 'publCIF (Westrip, 2010)'
_computing_structure_refinement 'SHELXL97 (Sheldrick, 2008)'
_computing_structure_solution 'SHELXS97 (Sheldrick, 2008)'
_diffrn_ambient_temperature 298.0(10)
_diffrn_detector_area_resol_mean 10.4186
_diffrn_measured_fraction_theta_full 1
_diffrn_measured_fraction_theta_max 1
_diffrn_measurement_device_type 'Oxford Xcalibur Gemini Ultra diffractometer with Atlas detector'
_diffrn_measurement_method w
_diffrn_radiation_monochromator mirror
_diffrn_radiation_source 'Enhance Ultra (Cu) X-ray Source'
_diffrn_radiation_type 'Cu K\a'
_diffrn_radiation_wavelength 1.5418
_diffrn_reflns_av_R_equivalents 0.0619
_diffrn_reflns_limit_h_max 5
_diffrn_reflns_limit_h_min -5
_diffrn_reflns_limit_k_max 12
_diffrn_reflns_limit_k_min -12
_diffrn_reflns_limit_l_max 27
_diffrn_reflns_limit_l_min -27
_diffrn_reflns_number 10612
_diffrn_reflns_theta_full 66.63
_diffrn_reflns_theta_max 66.63
_diffrn_reflns_theta_min 3.86
_exptl_absorpt_coefficient_mu 0.826
_exptl_absorpt_correction_T_max 0.924
_exptl_absorpt_correction_T_min 0.861
_exptl_absorpt_correction_type analytical
_exptl_absorpt_process_details '(CrysAlisPro; Agilent, 2012)'
_exptl_crystal_colour orange
_exptl_crystal_density_diffrn 1.364
_exptl_crystal_density_method 'not measured'
_exptl_crystal_description needle
_exptl_crystal_F_000 504
_exptl_crystal_size_max 0.2822
_exptl_crystal_size_mid 0.2121
_exptl_crystal_size_min 0.1226
_refine_diff_density_max 0.164
_refine_diff_density_min -0.118
_refine_ls_abs_structure_details 'Flack (1983), with how many Friedel pairs?'
_refine_ls_abs_structure_Flack 0.1(2)
_refine_ls_extinction_coef 0.0032(6)
_refine_ls_extinction_expression Fc^*^=kFc[1+0.001xFc^2^\l^3^/sin(2\q)]^-1/4^
_refine_ls_extinction_method 'SHELXL97 (Sheldrick, 2008)'
_refine_ls_goodness_of_fit_ref 1.051
_refine_ls_hydrogen_treatment mixed
_refine_ls_matrix_type full
_refine_ls_number_parameters 170
_refine_ls_number_reflns 2091
_refine_ls_number_restraints 0
_refine_ls_restrained_S_all 1.051
_refine_ls_R_factor_all 0.0371
_refine_ls_R_factor_gt 0.0347
_refine_ls_shift/su_max 0
_refine_ls_shift/su_mean 0
_refine_ls_structure_factor_coef Fsqd
_refine_ls_weighting_details 'calc w = 1/[\s^2^(Fo^2^)+(0.0499P)^2^+0.0821P] where P=(Fo^2^+2Fc^2^)/3'
_refine_ls_weighting_scheme calc
_refine_ls_wR_factor_gt 0.085
_refine_ls_wR_factor_ref 0.0879
_reflns_number_gt 1966
_reflns_number_total 2091
_reflns_threshold_expression I>2\s(I)
_cod_data_source_file sf3193.cif
_cod_data_source_block I
_cod_database_code 2018928
_cod_database_fobs_code 2018928

loop_
_symmetry_equiv_pos_as_xyz
'x, y, z'
'-x+1/2, -y, z+1/2'
'-x, y+1/2, -z+1/2'
'x+1/2, -y+1/2, -z'

loop_
_atom_site_type_symbol
_atom_site_label
_atom_site_fract_x
_atom_site_fract_y
_atom_site_fract_z
_atom_site_U_iso_or_equiv
_atom_site_adp_type
_atom_site_calc_flag
_atom_site_refinement_flags
_atom_site_occupancy
_atom_site_symmetry_multiplicity
O O4 -0.0065(3) 0.23173(10) 0.36739(6) 0.0582(4) Uani d . 1 1
O O2 0.6384(3) 0.53669(11) 0.31088(5) 0.0545(3) Uani d . 1 1
O O1 0.4704(3) 0.67443(11) 0.40191(5) 0.0574(4) Uani d . 1 1
C C9 0.0664(4) 0.59711(15) 0.48453(7) 0.0435(4) Uani d . 1 1
H H9 0.1469 0.6746 0.4907 0.052 Uiso calc R 1 1
C C5 0.0249(3) 0.40963(14) 0.42746(6) 0.0376(3) Uani d . 1 1
C C2 0.4506(3) 0.49163(14) 0.34490(7) 0.0406(3) Uani d . 1 1
C C3 0.3269(4) 0.37835(15) 0.33886(7) 0.0454(4) Uani d . 1 1
H H3 0.387 0.3277 0.3085 0.054 Uiso calc R 1 1
C C10 0.1470(3) 0.52621(13) 0.43676(6) 0.0369(3) Uani d . 1 1
C C6 -0.1761(4) 0.36641(16) 0.46604(7) 0.0451(4) Uani d . 1 1
H H6 -0.26 0.2897 0.4598 0.054 Uiso calc R 1 1
C C7 -0.2525(4) 0.43715(17) 0.51387(7) 0.0499(4) Uani d . 1 1
H H7 -0.3844 0.407 0.5401 0.06 Uiso calc R 1 1
C C8 -0.1327(4) 0.55279(16) 0.52275(7) 0.0492(4) Uani d . 1 1
H H8 -0.1869 0.6006 0.5546 0.059 Uiso calc R 1 1
C C1 0.3623(4) 0.57319(13) 0.39573(6) 0.0395(3) Uani d . 1 1
C C4 0.1112(4) 0.33248(13) 0.37613(7) 0.0421(4) Uani d . 1 1
N N1 0.1010(3) 0.25871(13) 0.18337(6) 0.0481(4) Uani d . 1 1
N N2 -0.1444(3) 0.40035(13) 0.22501(6) 0.0483(3) Uani d . 1 1
C C12 -0.0294(5) 0.45191(17) 0.17647(8) 0.0583(5) Uani d . 1 1
H H12 -0.0527 0.5331 0.1636 0.07 Uiso calc R 1 1
C C13 0.1243(5) 0.36318(18) 0.15059(8) 0.0596(5) Uani d . 1 1
H H13 0.2277 0.3718 0.1165 0.072 Uiso calc R 1 1
C C11 -0.0612(4) 0.28451(16) 0.22807(7) 0.0500(4) Uani d . 1 1
H H11 -0.1097 0.229 0.2575 0.06 Uiso calc R 1 1
H H1 0.194(6) 0.190(2) 0.1794(11) 0.075 Uiso d . 1 1
H H2 -0.243(5) 0.445(2) 0.2525(12) 0.075 Uiso d . 1 1

loop_
_atom_site_aniso_label
_atom_site_aniso_U_11
_atom_site_aniso_U_22
_atom_site_aniso_U_33
_atom_site_aniso_U_12
_atom_site_aniso_U_13
_atom_site_aniso_U_23
O4 0.0750(8) 0.0399(6) 0.0598(7) -0.0138(6) 0.0085(7) -0.0117(5)
O2 0.0630(8) 0.0473(6) 0.0531(6) -0.0096(6) 0.0226(6) -0.0121(5)
O1 0.0714(8) 0.0433(7) 0.0576(7) -0.0156(6) 0.0208(6) -0.0118(5)
C9 0.0501(9) 0.0410(8) 0.0394(8) -0.0031(7) 0.0022(7) -0.0066(6)
C5 0.0419(8) 0.0351(7) 0.0359(7) 0.0010(6) -0.0039(6) 0.0016(6)
C2 0.0435(8) 0.0411(8) 0.0372(7) 0.0013(7) 0.0040(6) -0.0030(6)
C3 0.0502(9) 0.0432(8) 0.0428(8) 0.0006(7) 0.0056(7) -0.0138(6)
C10 0.0395(7) 0.0363(8) 0.0348(7) 0.0017(6) -0.0010(6) -0.0005(5)
C6 0.0484(9) 0.0394(8) 0.0476(8) -0.0042(7) 0.0010(7) 0.0039(6)
C7 0.0507(10) 0.0571(10) 0.0417(8) -0.0036(8) 0.0078(7) 0.0052(7)
C8 0.0568(10) 0.0526(9) 0.0381(8) 0.0026(8) 0.0065(8) -0.0058(7)
C1 0.0437(8) 0.0346(8) 0.0402(8) -0.0001(6) 0.0023(6) -0.0027(6)
C4 0.0495(9) 0.0332(7) 0.0436(8) -0.0009(7) -0.0016(7) -0.0028(6)
N1 0.0548(9) 0.0459(7) 0.0435(7) 0.0095(7) 0.0004(7) -0.0042(6)
N2 0.0590(8) 0.0446(7) 0.0414(7) 0.0064(7) 0.0068(7) -0.0051(6)
C12 0.0792(13) 0.0460(9) 0.0496(9) 0.0089(9) 0.0068(9) 0.0064(7)
C13 0.0739(12) 0.0606(10) 0.0444(9) 0.0089(10) 0.0185(9) 0.0046(8)
C11 0.0615(10) 0.0465(9) 0.0421(8) 0.0023(8) 0.0037(8) 0.0024(7)

loop_
_atom_type_symbol
_atom_type_description
_atom_type_scat_dispersion_real
_atom_type_scat_dispersion_imag
_atom_type_scat_source
C C 0.0181 0.0091 'International Tables Vol C Tables 4.2.6.8 and 6.1.1.4'
H H 0 0 'International Tables Vol C Tables 4.2.6.8 and 6.1.1.4'
N N 0.0311 0.018 'International Tables Vol C Tables 4.2.6.8 and 6.1.1.4'
O O 0.0492 0.0322 'International Tables Vol C Tables 4.2.6.8 and 6.1.1.4'

loop_
_exptl_crystal_face_index_h
_exptl_crystal_face_index_k
_exptl_crystal_face_index_l
_exptl_crystal_face_perp_dist
2 1 -8 0.0655
-2 -1 -12 0.0648
1 -3 13 0.0804
0 7 -3 0.1116
-2 -5 7 0.1375
-2 -1 8 0.1065
-2 3 7 0.1113
1 2 14 0.0613
-1 -1 14 0.0653
-1 -2 -14 0.0613
0 -7 3 0.1116

loop_
_geom_angle_atom_site_label_1
_geom_angle_atom_site_label_2
_geom_angle_atom_site_label_3
_geom_angle
C8 C9 C10 120.10(15)
C8 C9 H9 119.9
C10 C9 H9 120
C6 C5 C10 119.51(14)
C6 C5 C4 120.34(14)
C10 C5 C4 120.15(14)
O2 C2 C3 125.45(14)
O2 C2 C1 116.17(13)
C3 C2 C1 118.37(14)
C2 C3 C4 124.24(14)
C2 C3 H3 117.9
C4 C3 H3 117.9
C9 C10 C5 119.82(15)
C9 C10 C1 120.29(14)
C5 C10 C1 119.89(13)
C7 C6 C5 120.18(16)
C7 C6 H6 119.9
C5 C6 H6 119.9
C6 C7 C8 120.17(16)
C6 C7 H7 119.9
C8 C7 H7 119.9
C9 C8 C7 120.20(15)
C9 C8 H8 119.9
C7 C8 H8 119.9
O1 C1 C10 121.83(14)
O1 C1 C2 119.37(14)
C10 C1 C2 118.79(13)
O4 C4 C3 122.33(14)
O4 C4 C5 119.21(15)
C3 C4 C5 118.46(13)
C11 N1 C13 107.71(15)
C11 N1 H1 124.3(17)
C13 N1 H1 127.4(17)
C11 N2 C12 108.06(15)
C11 N2 H2 128.2(16)
C12 N2 H2 123.3(16)
C13 C12 N2 106.94(16)
C13 C12 H12 126.5
N2 C12 H12 126.5
C12 C13 N1 107.51(16)
C12 C13 H13 126.2
N1 C13 H13 126.2
N1 C11 N2 109.78(15)
N1 C11 H11 125.1
N2 C11 H11 125.1

loop_
_geom_bond_atom_site_label_1
_geom_bond_atom_site_label_2
_geom_bond_distance
O4 C4 1.2387(19)
O2 C2 1.284(2)
O1 C1 1.2151(19)
C9 C8 1.378(2)
C9 C10 1.389(2)
C9 H9 0.93
C5 C6 1.386(2)
C5 C10 1.401(2)
C5 C4 1.498(2)
C2 C3 1.363(2)
C2 C1 1.519(2)
C3 C4 1.427(2)
C3 H3 0.93
C10 C1 1.483(2)
C6 C7 1.384(3)
C6 H6 0.93
C7 C8 1.386(3)
C7 H7 0.93
C8 H8 0.93
N1 C11 1.314(2)
N1 C13 1.358(2)
N1 H1 0.87(3)
N2 C11 1.312(2)
N2 C12 1.359(2)
N2 H2 0.92(3)
C12 C13 1.343(3)
C12 H12 0.93
C13 H13 0.93
C11 H11 0.93

loop_
_geom_hbond_atom_site_label_D
_geom_hbond_atom_site_label_H
_geom_hbond_atom_site_label_A
_geom_hbond_site_symmetry_A
_geom_hbond_distance_DH
_geom_hbond_distance_HA
_geom_hbond_distance_DA
_geom_hbond_angle_DHA
N1 H1 O1 3_645 0.87(3) 2.46(3) 2.9726(19) 118(2)
N1 H1 O2 3_645 0.87(3) 1.85(3) 2.6999(19) 166(3)
N2 H2 O2 1_455 0.92(3) 1.76(3) 2.6658(17) 168(2)
C12 H12 O4 3 0.93 2.27 3.182(2) 166.0
C11 H11 O4 . 0.93 2.57 3.253(2) 130.9

loop_
_cod_related_entry_id
_cod_related_entry_database
_cod_related_entry_code
1 ChemSpider 30654439
